data_7133406
loop_
_publ_author_name
'Potempa, Kinga'
'Paliwoda, Damian'
'Jarzembska, Katarzyna N.'
'Kami&#x144;ski, Rados&#x142;aw'
'Kr&#xf3;wczy&#x144;ski, Adam'
'Borowski, Patryk'
'Hanfland, Michael'

_publ_section_title
;
 Pressure-induced single-crystal-to-single-crystal nitrite ligand
 isomerisation accompanied by a piezochromic effect.
;
_journal_issue 69
_journal_name_full 'Chemical communications (Cambridge, England)'
_journal_page_first 9194
_journal_page_last 9197
_journal_paper_doi 10.1039/d4cc02898h
_journal_volume 60
_journal_year 2024
_chemical_formula_moiety 'C15 H16 N6 Ni O4'
_chemical_formula_sum 'C15 H16 N6 Ni O4'
_chemical_formula_weight 403.05
_space_group_crystal_system triclinic
_space_group_IT_number 2
_space_group_name_Hall '-P 1'
_space_group_name_H-M_alt 'P -1'
_atom_sites_solution_hydrogens geom
_audit_creation_date 2024-04-19
_audit_creation_method
;
Olex2 1.5
(compiled 2024.02.16 svn.r378c4104 for OlexSys, GUI svn.r6928)
;
_audit_update_record
;
2024-05-02 deposited with the CCDC.	2024-07-23 downloaded from the CCDC.
;
_cell_angle_alpha 90.044(9)
_cell_angle_beta 106.801(10)
_cell_angle_gamma 104.937(10)
_cell_formula_units_Z 6
_cell_length_a 19.770(2)
_cell_length_b 9.3295(8)
_cell_length_c 12.7960(17)
_cell_measurement_reflns_used 934
_cell_measurement_temperature 293
_cell_measurement_theta_max 19.0350
_cell_measurement_theta_min 1.6590
_cell_volume 2175.8(4)
_computing_molecular_graphics 'Olex2 1.5 (Dolomanov et al., 2009)'
_computing_publication_material 'Olex2 1.5 (Dolomanov et al., 2009)'
_computing_structure_refinement 'XL  (Sheldrick, 2008)'
_diffrn_ambient_temperature 293
_diffrn_detector_area_resol_mean 13.3333
_diffrn_measured_fraction_theta_full 0.272
_diffrn_measured_fraction_theta_max 0.150
_diffrn_measurement_device_type 'esperanto CrysAlisPro umported from ESRF ID15B beamline'
_diffrn_measurement_method '\w scans'
_diffrn_radiation_type synchrotron
_diffrn_radiation_wavelength 0.40965
_diffrn_reflns_av_R_equivalents 0.0355
_diffrn_reflns_av_unetI/netI 0.0709
_diffrn_reflns_Laue_measured_fraction_full 0.272
_diffrn_reflns_Laue_measured_fraction_max 0.150
_diffrn_reflns_limit_h_max 22
_diffrn_reflns_limit_h_min -19
_diffrn_reflns_limit_k_max 14
_diffrn_reflns_limit_k_min -15
_diffrn_reflns_limit_l_max 15
_diffrn_reflns_limit_l_min -16
_diffrn_reflns_number 5630
_diffrn_reflns_point_group_measured_fraction_full 0.272
_diffrn_reflns_point_group_measured_fraction_max 0.150
_diffrn_reflns_theta_full 14.229
_diffrn_reflns_theta_max 21.325
_diffrn_reflns_theta_min 1.558
_diffrn_source synchrotron
_exptl_absorpt_coefficient_mu 0.319
_exptl_absorpt_correction_T_max 1.00000
_exptl_absorpt_correction_T_min 0.84171
_exptl_absorpt_correction_type multi-scan
_exptl_absorpt_process_details
;
CrysAlisPro 1.171.42.49 (Rigaku Oxford Diffraction, 2022)
Empirical absorption correction using spherical harmonics,
implemented in SCALE3 ABSPACK scaling algorithm.
;
_exptl_crystal_colour piezochromic
_exptl_crystal_density_diffrn 1.846
_exptl_crystal_description plate
_exptl_crystal_F_000 1248
_exptl_crystal_size_max 0.13
_exptl_crystal_size_mid 0.07
_exptl_crystal_size_min 0.02
_refine_diff_density_max 0.766
_refine_diff_density_min -0.580
_refine_diff_density_rms 0.074
_refine_ls_extinction_method none
_refine_ls_goodness_of_fit_ref 1.048
_refine_ls_hydrogen_treatment constr
_refine_ls_matrix_type full
_refine_ls_number_parameters 669
_refine_ls_number_reflns 3827
_refine_ls_number_restraints 646
_refine_ls_restrained_S_all 0.996
_refine_ls_R_factor_all 0.0888
_refine_ls_R_factor_gt 0.0670
_refine_ls_shift/su_max 0.000
_refine_ls_shift/su_mean 0.000
_refine_ls_structure_factor_coef Fsqd
_refine_ls_weighting_details 'w=1/[\s^2^(Fo^2^)+(0.1236P)^2^+1.8668P] where P=(Fo^2^+2Fc^2^)/3'
_refine_ls_weighting_scheme calc
_refine_ls_wR_factor_gt 0.1836
_refine_ls_wR_factor_ref 0.2040
_reflns_Friedel_coverage 0.000
_reflns_number_gt 2751
_reflns_number_total 3827
_reflns_threshold_expression 'I > 2\s(I)'
_cod_data_source_file d4cc02898h2.cif
_cod_data_source_block Ni-diONO-15-II
_cod_depositor_comments 'Adding full bibliography for 7133389--7133407.cif.'
_cod_database_code 7133406
_shelx_shelxl_version_number 2018/3
_shelx_space_group_comment
;
The symmetry employed for this shelxl refinement is uniquely defined
by the following loop, which should always be used as a source of
symmetry information in preference to the above space-group names.
They are only intended as comments.
;
_olex2_refinement_description
;
1. Fixed Uiso
 At 1.2 times of:
  All C(H) groups, All C(H,H) groups, All C(H,H,H,H) groups
2. Restrained distances
 O2A-N1A
 1.15 with sigma of 0.01
 N1A-O1A
 1.15 with sigma of 0.01
 O2B-Ni1
 2.15 with sigma of 0.02
 O1A-O2A
 2.07 with sigma of 0.01
 N1A-Ni1
 2.7 with sigma of 0.02
 Ni1-O2A \\sim Ni1-O2B
 with sigma of 0.02
 O2A-N1A \\sim O2B-N1B
 with sigma of 0.02
 O1A-N1A \\sim O1B-N1B
 with sigma of 0.02
 Ni1-N1A \\sim Ni1-N1B
 with sigma of 0.04
 O2A-O1A \\sim O2B-O1B
 with sigma of 0.04
3. Uiso/Uaniso restraints and constraints
N6 \\sim C11 \\sim C12 \\sim C13 \\sim C14 \\sim C15: within 2A with sigma of
0.01 and sigma for terminal atoms of 0.02 within 2A
N3 \\sim C5 \\sim C4 \\sim C3 \\sim C2 \\sim C1: within 2A with sigma of 0.01
and sigma for terminal atoms of 0.02 within 2A
N12 \\sim C26 \\sim C27 \\sim C28 \\sim C29 \\sim C30: within 2A with sigma of
0.01 and sigma for terminal atoms of 0.02 within 2A
N9 \\sim C20 \\sim C19 \\sim C18 \\sim C17 \\sim C16: within 2A with sigma of
0.01 and sigma for terminal atoms of 0.02 within 2A
N15 \\sim C35 \\sim C34 \\sim C33 \\sim C32 \\sim C31: within 2A with sigma of
0.01 and sigma for terminal atoms of 0.02 within 2A
N18 \\sim C41 \\sim C42 \\sim C43 \\sim C44 \\sim C45: within 2A with sigma of
0.01 and sigma for terminal atoms of 0.02 within 2A
C23A \\sim C23B: within 2A with sigma of 0.01 and sigma for terminal atoms of
0.02 within 2A
O12 \\sim N14 \\sim O11: within 2A with sigma of 0.01 and sigma for terminal
atoms of 0.02 within 2A
O10 \\sim N13 \\sim O9: within 2A with sigma of 0.01 and sigma for terminal
atoms of 0.02 within 2A
O2B \\sim O2A: within 2A with sigma of 0.001 and sigma for terminal atoms of
0.002 within 2A
N1A \\sim N1B: within 2A with sigma of 0.001 and sigma for terminal atoms of
0.002 within 2A
O1A \\sim O1B: within 2A with sigma of 0.001 and sigma for terminal atoms of
0.002 within 2A
O2B \\sim N1B \\sim O1B: within 2A with sigma of 0.01 and sigma for terminal
atoms of 0.02 within 2A
O1B \\sim N1B \\sim O2B: within 2A with sigma of 0.001 and sigma for terminal
atoms of 0.002 within 2A
O1A \\sim N1A \\sim O2A: within 2A with sigma of 0.001 and sigma for terminal
atoms of 0.002 within 2A
Uanis(C6) \\sim Ueq, Uanis(N4) \\sim Ueq, Uanis(C7) \\sim Ueq, Uanis(C8) \\sim
Ueq, Uanis(C9) \\sim Ueq, Uanis(N5) \\sim Ueq, Uanis(C10) \\sim Ueq: with sigma
of 0.01 and sigma for terminal atoms of 0.02
Uanis(O3) \\sim Ueq, Uanis(N2) \\sim Ueq, Uanis(O4) \\sim Ueq: with sigma of
0.01 and sigma for terminal atoms of 0.02
Uanis(O8) \\sim Ueq, Uanis(N8) \\sim Ueq, Uanis(O7) \\sim Ueq: with sigma of
0.01 and sigma for terminal atoms of 0.02
Uanis(C21) \\sim Ueq, Uanis(N10) \\sim Ueq, Uanis(C22) \\sim Ueq, Uanis(C23A)
\\sim Ueq, Uanis(C24) \\sim Ueq, Uanis(N11) \\sim Ueq, Uanis(C25) \\sim Ueq:
with sigma of 0.01 and sigma for terminal atoms of 0.02
Uanis(C40) \\sim Ueq, Uanis(N17) \\sim Ueq, Uanis(C39) \\sim Ueq, Uanis(C38)
\\sim Ueq, Uanis(C37) \\sim Ueq, Uanis(C36) \\sim Ueq, Uanis(N16) \\sim Ueq:
with sigma of 0.01 and sigma for terminal atoms of 0.02
Uanis(O10) \\sim Ueq, Uanis(N13) \\sim Ueq, Uanis(O9) \\sim Ueq: with sigma of
0.001 and sigma for terminal atoms of 0.002
Uanis(O5) \\sim Ueq, Uanis(N7) \\sim Ueq, Uanis(O6) \\sim Ueq: with sigma of
0.001 and sigma for terminal atoms of 0.002
Uanis(O1A) \\sim Ueq, Uanis(N1A) \\sim Ueq, Uanis(O2A) \\sim Ueq: with sigma of
0.01 and sigma for terminal atoms of 0.02
Uanis(O2B) \\sim Ueq, Uanis(N1B) \\sim Ueq, Uanis(O1B) \\sim Ueq: with sigma of
0.01 and sigma for terminal atoms of 0.02
Uanis(N3) \\sim Ueq, Uanis(C5) \\sim Ueq, Uanis(C4) \\sim Ueq, Uanis(C3) \\sim
Ueq, Uanis(C2) \\sim Ueq, Uanis(C1) \\sim Ueq: with sigma of 0.01 and sigma for
terminal atoms of 0.02
Uanis(O12) \\sim Ueq, Uanis(N14) \\sim Ueq, Uanis(O11) \\sim Ueq: with sigma of
0.01 and sigma for terminal atoms of 0.02
Uanis(C16) \\sim Ueq, Uanis(N9) \\sim Ueq, Uanis(C20) \\sim Ueq, Uanis(C19)
\\sim Ueq, Uanis(C17) \\sim Ueq: with sigma of 0.01 and sigma for terminal
atoms of 0.02
Uanis(N15) \\sim Ueq, Uanis(C35) \\sim Ueq, Uanis(C34) \\sim Ueq, Uanis(C33)
\\sim Ueq, Uanis(C32) \\sim Ueq, Uanis(C31) \\sim Ueq: with sigma of 0.01 and
sigma for terminal atoms of 0.02
4. Others
 Sof(H22C)=Sof(H22D)=Sof(C23B)=Sof(H23C)=Sof(H23D)=Sof(H24C)=Sof(H24D)=1-FVAR(1)
 Sof(H22A)=Sof(H22B)=Sof(C23A)=Sof(H23A)=Sof(H23B)=Sof(H24A)=Sof(H24B)=FVAR(1)
 Sof(O1B)=Sof(O2B)=Sof(N1B)=1-FVAR(2)
 Sof(O1A)=Sof(O2A)=Sof(N1A)=FVAR(2)
5.a Secondary CH2 refined with riding coordinates:
 C9(H9A,H9B), C8(H8A,H8B), C7(H7A,H7B), C22(H22A,H22B), C22(H22C,H22D),
 C23A(H23A,H23B), C23B(H23C,H23D), C24(H24A,H24B), C24(H24C,H24D), C37(H37A,
 H37B), C38(H38A,H38B), C39(H39A,H39B)
5.b Aromatic/amide H refined with riding coordinates:
 C12(H12), C13(H13), C14(H14), C15(H15), C1(H1), C2(H2), C3(H3), C4(H4),
 C10(H10), C6(H6), C16(H16), C17(H17), C18(H18), C19(H19), C27(H27), C28(H28),
 C29(H29), C30(H30), C21(H21), C25(H25), C34(H34), C33(H33), C32(H32), C31(H31),
  C45(H45), C44(H44), C43(H43), C42(H42), C36(H36), C40(H40)
5.c Fitted hexagon refined as free rotating group:
 N6(C11,C12,C13,C14,C15), N3(C1,C2,C3,C4,C5), N9(C16,C17,C18,C19,C20), N12(C26,
 C27,C28,C29,C30), N15(C35,C34,C33,C32,C31), N18(C45,C44,C43,C42,C41)
;
_olex2_submission_special_instructions 'No special instructions were received'

loop_
_space_group_symop_operation_xyz
'x, y, z'
'-x, -y, -z'

loop_
_atom_site_label
_atom_site_type_symbol
_atom_site_fract_x
_atom_site_fract_y
_atom_site_fract_z
_atom_site_U_iso_or_equiv
_atom_site_adp_type
_atom_site_occupancy
_atom_site_site_symmetry_order
_atom_site_calc_flag
_atom_site_refinement_flags_posn
_atom_site_refinement_flags_adp
_atom_site_refinement_flags_occupancy
_atom_site_disorder_assembly
_atom_site_disorder_group
Ni1 Ni 0.15987(8) 0.61196(12) 0.27056(12) 0.0239(16) Uani 1 1 d D . . . .
O1A O 0.0387(9) 0.7254(9) 0.3167(13) 0.052(3) Uani 0.775(16) 1 d D U P A 1
O2A O 0.0621(7) 0.5138(11) 0.3204(9) 0.058(3) Uani 0.775(16) 1 d D U P A 1
N1A N 0.0446(7) 0.6124(12) 0.3354(11) 0.057(3) Uani 0.775(16) 1 d D U P A 1
O1B O 0.010(3) 0.491(4) 0.343(4) 0.057(3) Uani 0.225(16) 1 d D U P A 2
O2B O 0.0717(14) 0.696(3) 0.296(3) 0.057(3) Uani 0.225(16) 1 d D U P A 2
N1B N 0.0342(19) 0.585(5) 0.302(4) 0.057(3) Uani 0.225(16) 1 d D U P A 2
O3 O 0.2560(5) 0.6281(7) 0.2326(7) 0.026(5) Uani 1 1 d . U . . .
O4 O 0.3327(7) 0.7305(11) 0.1551(11) 0.050(9) Uani 1 1 d . U . . .
N2 N 0.2770(7) 0.7235(12) 0.1681(11) 0.043(6) Uani 1 1 d . U . . .
N6 N 0.2083(4) 0.5029(4) 0.4019(4) 0.029(6) Uani 1 1 d G U . . .
C11 C 0.2391(4) 0.5990(4) 0.4966(5) 0.028(6) Uani 1 1 d G U . . .
C12 C 0.2722(4) 0.5474(5) 0.5950(4) 0.031(7) Uani 1 1 d G U . . .
H12 H 0.292780 0.611606 0.658382 0.037 Uiso 1 1 calc R U . . .
C13 C 0.2744(4) 0.3997(5) 0.5988(4) 0.032(7) Uani 1 1 d G U . . .
H13 H 0.296481 0.365146 0.664605 0.039 Uiso 1 1 calc R U . . .
C14 C 0.2436(4) 0.3037(4) 0.5041(5) 0.034(7) Uani 1 1 d G U . . .
H14 H 0.245034 0.204854 0.506571 0.041 Uiso 1 1 calc R U . . .
C15 C 0.2105(4) 0.3553(5) 0.4057(4) 0.032(7) Uani 1 1 d G U . . .
H15 H 0.189888 0.291022 0.342312 0.038 Uiso 1 1 calc R U . . .
N5 N 0.2103(6) 0.7854(8) 0.3869(8) 0.026(6) Uani 1 1 d . U . . .
N4 N 0.1269(6) 0.7463(8) 0.1528(8) 0.036(6) Uani 1 1 d . U . . .
N3 N 0.1081(4) 0.4548(5) 0.1355(4) 0.024(4) Uani 1 1 d G U . . .
C1 C 0.0966(4) 0.3013(5) 0.1271(5) 0.029(4) Uani 1 1 d G U . . .
H1 H 0.107920 0.251287 0.190002 0.035 Uiso 1 1 calc R U . . .
C2 C 0.0682(5) 0.2224(4) 0.0248(5) 0.031(4) Uani 1 1 d G U . . .
H2 H 0.060497 0.119722 0.019161 0.037 Uiso 1 1 calc R U . . .
C3 C 0.0513(4) 0.2971(5) -0.0692(5) 0.035(4) Uani 1 1 d G U . . .
H3 H 0.032298 0.244380 -0.137684 0.042 Uiso 1 1 calc R U . . .
C4 C 0.0628(4) 0.4506(5) -0.0608(4) 0.034(4) Uani 1 1 d G U . . .
H4 H 0.051521 0.500603 -0.123689 0.040 Uiso 1 1 calc R U . . .
C5 C 0.0912(4) 0.5295(4) 0.0415(5) 0.032(4) Uani 1 1 d G U . . .
C10 C 0.2429(7) 0.7514(10) 0.4804(10) 0.030(6) Uani 1 1 d . U . . .
H10 H 0.268711 0.824791 0.537372 0.036 Uiso 1 1 calc R U . . .
C9 C 0.2095(7) 0.9449(9) 0.3761(10) 0.030(6) Uani 1 1 d . U . . .
H9A H 0.252917 1.009456 0.427765 0.036 Uiso 1 1 calc R U . . .
H9B H 0.166570 0.960814 0.391411 0.036 Uiso 1 1 calc R U . . .
C8 C 0.2078(7) 0.9808(10) 0.2555(10) 0.035(6) Uani 1 1 d . U . . .
H8A H 0.218005 1.087708 0.251218 0.042 Uiso 1 1 calc R U . . .
H8B H 0.246392 0.948768 0.237780 0.042 Uiso 1 1 calc R U . . .
C7 C 0.1344(7) 0.9057(10) 0.1707(10) 0.036(6) Uani 1 1 d . U . . .
H7A H 0.094513 0.918935 0.196100 0.044 Uiso 1 1 calc R U . . .
H7B H 0.131533 0.951767 0.102178 0.044 Uiso 1 1 calc R U . . .
C6 C 0.1026(7) 0.6835(10) 0.0571(9) 0.031(6) Uani 1 1 d . U . . .
H6 H 0.092268 0.739067 -0.002858 0.037 Uiso 1 1 calc R U . . .
Ni2 Ni 0.50040(8) 0.28319(11) 0.24990(11) 0.0223(15) Uani 1 1 d . . . . .
O5 O 0.5943(5) 0.3169(7) 0.2058(7) 0.0314(12) Uani 1 1 d . U . . .
O6 O 0.6649(6) 0.4512(9) 0.1323(9) 0.050(2) Uani 1 1 d . U . . .
N7 N 0.6116(7) 0.4275(9) 0.1520(10) 0.0357(15) Uani 1 1 d . U . . .
O7 O 0.4055(7) 0.2115(8) 0.2950(9) 0.027(6) Uani 1 1 d . U . . .
O8 O 0.3327(8) 0.2673(13) 0.3720(12) 0.057(10) Uani 1 1 d . U . . .
N8 N 0.3906(9) 0.3048(13) 0.3438(13) 0.041(6) Uani 1 1 d . U . . .
N9 N 0.4487(4) 0.1225(4) 0.1159(4) 0.027(4) Uani 1 1 d G U . . .
C16 C 0.4464(4) -0.0272(4) 0.1057(4) 0.028(4) Uani 1 1 d G U . . .
H16 H 0.464270 -0.074781 0.167331 0.033 Uiso 1 1 calc R U . . .
C17 C 0.4175(4) -0.1057(4) 0.0032(5) 0.030(4) Uani 1 1 d G U . . .
H17 H 0.415911 -0.205806 -0.003713 0.036 Uiso 1 1 calc R U . . .
C18 C 0.3908(4) -0.0345(5) -0.0890(4) 0.031(5) Uani 1 1 d G U . . .
H18 H 0.371403 -0.087058 -0.157577 0.037 Uiso 1 1 calc R U . . .
C19 C 0.3931(4) 0.1151(5) -0.0787(4) 0.029(4) Uani 1 1 d G U . . .
H19 H 0.375253 0.162716 -0.140398 0.035 Uiso 1 1 calc R U . . .
C20 C 0.4221(4) 0.1936(4) 0.0238(4) 0.028(4) Uani 1 1 d G U . . .
N10 N 0.4563(6) 0.4104(7) 0.1343(8) 0.030(5) Uani 1 1 d . U . . .
N11 N 0.5436(6) 0.4572(8) 0.3646(8) 0.024(5) Uani 1 1 d . U . . .
N12 N 0.5519(4) 0.1808(4) 0.3844(4) 0.032(6) Uani 1 1 d G U . . .
C26 C 0.5748(4) 0.2771(4) 0.4784(4) 0.035(6) Uani 1 1 d G U . . .
C27 C 0.6033(4) 0.2281(5) 0.5802(4) 0.035(7) Uani 1 1 d G U . . .
H27 H 0.618618 0.292574 0.643027 0.043 Uiso 1 1 calc R U . . .
C28 C 0.6090(4) 0.0828(5) 0.5880(4) 0.035(7) Uani 1 1 d G U . . .
H28 H 0.628067 0.050055 0.656038 0.042 Uiso 1 1 calc R U . . .
C29 C 0.5861(4) -0.0135(4) 0.4940(5) 0.031(7) Uani 1 1 d G U . . .
H29 H 0.589872 -0.110690 0.499200 0.037 Uiso 1 1 calc R U . . .
C30 C 0.5575(4) 0.0355(4) 0.3922(4) 0.029(6) Uani 1 1 d G U . . .
H30 H 0.542228 -0.028918 0.329351 0.035 Uiso 1 1 calc R U . . .
C21 C 0.4267(7) 0.3456(9) 0.0398(9) 0.025(6) Uani 1 1 d . U . . .
H21 H 0.408018 0.397375 -0.018830 0.030 Uiso 1 1 calc R U . . .
C22 C 0.4615(8) 0.5683(9) 0.1501(11) 0.032(6) Uani 1 1 d . U . . .
H22A H 0.501584 0.625914 0.125397 0.039 Uiso 0.493(19) 1 calc R U P B 1
H22B H 0.416602 0.587653 0.105028 0.039 Uiso 0.493(19) 1 calc R U P B 1
H22C H 0.419968 0.579030 0.172056 0.039 Uiso 0.507(19) 1 calc R U P B 2
H22D H 0.459550 0.613110 0.081246 0.039 Uiso 0.507(19) 1 calc R U P B 2
C23A C 0.4733(15) 0.6164(19) 0.260(2) 0.033(7) Uani 0.493(19) 1 d . U P B 1
H23A H 0.431794 0.558230 0.281568 0.039 Uiso 0.493(19) 1 calc R U P B 1
H23B H 0.470247 0.718526 0.260683 0.039 Uiso 0.493(19) 1 calc R U P B 1
C23B C 0.5301(15) 0.6471(19) 0.234(2) 0.034(9) Uani 0.507(19) 1 d . U P B 2
H23C H 0.534735 0.752949 0.230825 0.041 Uiso 0.507(19) 1 calc R U P B 2
H23D H 0.570516 0.627881 0.212973 0.041 Uiso 0.507(19) 1 calc R U P B 2
C24 C 0.5403(7) 0.6133(9) 0.3502(10) 0.033(6) Uani 1 1 d . U . . .
H24A H 0.583588 0.669920 0.332530 0.040 Uiso 0.493(19) 1 calc R U P B 1
H24B H 0.539369 0.658642 0.417780 0.040 Uiso 0.493(19) 1 calc R U P B 1
H24C H 0.585378 0.680367 0.396157 0.040 Uiso 0.507(19) 1 calc R U P B 2
H24D H 0.499927 0.629241 0.372998 0.040 Uiso 0.507(19) 1 calc R U P B 2
C25 C 0.5740(7) 0.4266(10) 0.4615(10) 0.030(6) Uani 1 1 d . U . . .
H25 H 0.594966 0.500483 0.519111 0.036 Uiso 1 1 calc R U . . .
Ni3 Ni 0.84002(8) 0.98524(12) 0.22960(12) 0.0227(15) Uani 1 1 d . . . . .
O9 O 0.7442(6) 0.8931(8) 0.2667(8) 0.0331(13) Uani 1 1 d . U . . .
O10 O 0.6660(7) 0.9110(10) 0.3450(10) 0.051(2) Uani 1 1 d . U . . .
N13 N 0.7245(9) 0.9685(11) 0.3269(11) 0.0406(17) Uani 1 1 d . U . . .
O11 O 0.9522(5) 1.2083(8) 0.1758(8) 0.049(7) Uani 1 1 d . U . . .
O12 O 0.9813(7) 1.0014(10) 0.1873(11) 0.057(8) Uani 1 1 d . U . . .
N14 N 0.9357(7) 1.0710(10) 0.1895(10) 0.038(5) Uani 1 1 d . U . . .
N15 N 0.8917(4) 0.8861(5) 0.3647(4) 0.032(4) Uani 1 1 d G U . . .
C35 C 0.9041(4) 0.9735(5) 0.4600(5) 0.030(4) Uani 1 1 d G U . . .
C34 C 0.9310(4) 0.9224(5) 0.5616(4) 0.028(4) Uani 1 1 d G U . . .
H34 H 0.939250 0.980785 0.625325 0.033 Uiso 1 1 calc R U . . .
C33 C 0.9454(4) 0.7839(5) 0.5680(4) 0.028(4) Uani 1 1 d G U . . .
H33 H 0.963328 0.749764 0.635969 0.034 Uiso 1 1 calc R U . . .
C32 C 0.9330(4) 0.6966(5) 0.4727(5) 0.032(4) Uani 1 1 d G U . . .
H32 H 0.942640 0.604021 0.476993 0.038 Uiso 1 1 calc R U . . .
C31 C 0.9062(4) 0.7477(5) 0.3711(4) 0.034(4) Uani 1 1 d G U . . .
H31 H 0.897874 0.689298 0.307371 0.041 Uiso 1 1 calc R U . . .
N16 N 0.8718(6) 1.1539(8) 0.3475(8) 0.024(6) Uani 1 1 d . U . . .
N17 N 0.7897(5) 1.1041(7) 0.1128(8) 0.026(5) Uani 1 1 d . U . . .
N18 N 0.7932(4) 0.8232(5) 0.0989(4) 0.031(6) Uani 1 1 d G U . . .
C45 C 0.7947(4) 0.6754(5) 0.0917(5) 0.040(7) Uani 1 1 d G U . . .
H45 H 0.818267 0.634183 0.153248 0.048 Uiso 1 1 calc R U . . .
C44 C 0.7609(4) 0.5892(4) -0.0073(5) 0.041(7) Uani 1 1 d G U . . .
H44 H 0.761916 0.490270 -0.012102 0.049 Uiso 1 1 calc R U . . .
C43 C 0.7257(4) 0.6507(5) -0.0992(4) 0.039(7) Uani 1 1 d G U . . .
H43 H 0.703135 0.593029 -0.165532 0.047 Uiso 1 1 calc R U . . .
C42 C 0.7243(4) 0.7985(5) -0.0921(4) 0.037(7) Uani 1 1 d G U . . .
H42 H 0.700706 0.839701 -0.153615 0.044 Uiso 1 1 calc R U . . .
C41 C 0.7580(4) 0.8847(4) 0.0070(5) 0.032(6) Uani 1 1 d G U . . .
C36 C 0.8951(8) 1.1206(10) 0.4450(10) 0.035(6) Uani 1 1 d . U . . .
H36 H 0.905986 1.188850 0.504491 0.042 Uiso 1 1 calc R U . . .
C37 C 0.8656(7) 1.3059(9) 0.3305(11) 0.032(6) Uani 1 1 d . U . . .
H37A H 0.907107 1.363102 0.308913 0.039 Uiso 1 1 calc R U . . .
H37B H 0.866476 1.353305 0.398572 0.039 Uiso 1 1 calc R U . . .
C38 C 0.7946(8) 1.3053(10) 0.2422(11) 0.035(6) Uani 1 1 d . U . . .
H38A H 0.754090 1.238997 0.261243 0.042 Uiso 1 1 calc R U . . .
H38B H 0.787857 1.404636 0.243304 0.042 Uiso 1 1 calc R U . . .
C39 C 0.7899(7) 1.2592(9) 0.1275(10) 0.034(6) Uani 1 1 d . U . . .
H39A H 0.745486 1.274532 0.077551 0.041 Uiso 1 1 calc R U . . .
H39B H 0.831319 1.322245 0.108552 0.041 Uiso 1 1 calc R U . . .
C40 C 0.7587(7) 1.0349(9) 0.0204(9) 0.027(6) Uani 1 1 d . U . . .
H40 H 0.736331 1.081994 -0.038501 0.032 Uiso 1 1 calc R U . . .

loop_
_atom_site_aniso_label
_atom_site_aniso_U_11
_atom_site_aniso_U_22
_atom_site_aniso_U_33
_atom_site_aniso_U_23
_atom_site_aniso_U_13
_atom_site_aniso_U_12
Ni1 0.0272(15) 0.0281(6) 0.0169(13) 0.0016(9) 0.0082(14) 0.0065(9)
O1A 0.069(5) 0.039(3) 0.051(4) -0.003(3) 0.005(4) 0.032(3)
O2A 0.072(4) 0.046(3) 0.056(4) -0.010(3) 0.010(3) 0.030(3)
N1A 0.072(4) 0.045(3) 0.055(4) -0.009(3) 0.009(3) 0.030(3)
O1B 0.072(5) 0.045(4) 0.056(4) -0.008(4) 0.011(4) 0.029(4)
O2B 0.072(5) 0.046(3) 0.056(4) -0.010(3) 0.010(3) 0.030(3)
N1B 0.072(4) 0.045(3) 0.056(4) -0.009(3) 0.010(3) 0.030(3)
O3 0.025(6) 0.030(3) 0.027(5) 0.000(4) 0.013(5) 0.009(3)
O4 0.045(10) 0.054(5) 0.051(9) 0.007(6) 0.019(9) 0.008(7)
N2 0.044(7) 0.045(4) 0.042(7) 0.019(5) 0.014(6) 0.015(5)
N6 0.036(7) 0.030(3) 0.017(6) 0.002(4) 0.008(6) 0.004(4)
C11 0.028(7) 0.029(3) 0.025(6) 0.003(4) 0.007(6) 0.008(4)
C12 0.036(7) 0.035(4) 0.019(6) -0.001(4) 0.004(6) 0.008(5)
C13 0.038(7) 0.035(4) 0.023(6) 0.005(5) 0.007(7) 0.013(5)
C14 0.041(7) 0.035(4) 0.026(7) 0.005(5) 0.010(7) 0.011(5)
C15 0.039(7) 0.031(3) 0.022(6) 0.000(4) 0.009(6) 0.003(5)
N5 0.034(7) 0.027(3) 0.022(6) 0.001(4) 0.013(5) 0.011(4)
N4 0.042(6) 0.032(3) 0.029(6) 0.006(4) 0.002(5) 0.012(4)
N3 0.026(5) 0.034(3) 0.016(4) 0.002(3) 0.012(4) 0.007(3)
C1 0.023(5) 0.033(3) 0.031(5) -0.007(4) 0.013(4) 0.001(4)
C2 0.027(5) 0.034(3) 0.031(5) -0.006(4) 0.011(4) 0.004(4)
C3 0.030(5) 0.046(4) 0.025(5) -0.006(4) 0.006(4) 0.005(4)
C4 0.033(5) 0.042(4) 0.023(5) 0.000(4) 0.006(4) 0.008(4)
C5 0.025(5) 0.042(4) 0.025(5) 0.005(4) 0.006(4) 0.007(4)
C10 0.034(7) 0.031(4) 0.025(6) -0.001(4) 0.007(6) 0.011(4)
C9 0.037(7) 0.021(3) 0.038(7) 0.000(4) 0.012(6) 0.017(4)
C8 0.042(7) 0.033(4) 0.032(6) 0.006(5) 0.014(6) 0.013(4)
C7 0.045(7) 0.037(4) 0.031(6) 0.007(5) 0.012(6) 0.018(4)
C6 0.030(7) 0.040(4) 0.022(6) 0.007(4) 0.006(5) 0.011(4)
Ni2 0.0284(14) 0.0214(5) 0.0176(13) 0.0029(8) 0.0072(14) 0.0074(9)
O5 0.0318(15) 0.0314(13) 0.0310(14) 0.0037(10) 0.0093(9) 0.0090(10)
O6 0.050(3) 0.051(2) 0.048(2) 0.006(2) 0.0144(17) 0.0135(18)
N7 0.0364(18) 0.0353(16) 0.0359(17) 0.0042(11) 0.0111(10) 0.0099(10)
O7 0.032(6) 0.027(3) 0.026(6) 0.001(4) 0.015(5) 0.009(4)
O8 0.052(11) 0.069(7) 0.047(10) 0.003(8) 0.019(10) 0.007(7)
N8 0.037(7) 0.045(5) 0.036(7) 0.001(5) 0.020(6) -0.005(5)
N9 0.033(5) 0.025(3) 0.019(4) 0.005(3) 0.008(4) 0.005(3)
C16 0.032(5) 0.028(3) 0.021(5) 0.002(3) 0.011(4) 0.001(3)
C17 0.036(5) 0.025(3) 0.028(5) 0.001(3) 0.008(4) 0.009(3)
C18 0.040(6) 0.031(4) 0.020(5) -0.004(4) 0.006(5) 0.010(4)
C19 0.033(5) 0.031(3) 0.022(5) -0.001(4) 0.005(4) 0.011(3)
C20 0.028(5) 0.031(3) 0.022(5) 0.004(3) 0.007(4) 0.003(3)
N10 0.042(6) 0.024(3) 0.020(5) 0.003(4) 0.004(5) 0.007(4)
N11 0.029(6) 0.021(3) 0.023(5) 0.001(4) 0.011(5) 0.006(4)
N12 0.033(6) 0.027(3) 0.027(6) 0.004(4) -0.002(6) 0.004(4)
C26 0.033(7) 0.033(3) 0.026(6) 0.007(4) -0.001(6) 0.000(5)
C27 0.040(7) 0.034(4) 0.023(6) 0.005(4) 0.002(6) 0.002(5)
C28 0.041(7) 0.034(4) 0.027(6) 0.006(5) 0.004(7) 0.012(5)
C29 0.039(7) 0.029(3) 0.031(6) 0.008(4) 0.012(7) 0.018(5)
C30 0.038(7) 0.027(3) 0.023(6) 0.001(4) 0.005(6) 0.012(4)
C21 0.036(7) 0.027(3) 0.017(6) 0.003(4) 0.009(5) 0.017(4)
C22 0.039(7) 0.024(3) 0.038(7) 0.000(4) 0.011(6) 0.016(4)
C23A 0.038(9) 0.025(6) 0.038(8) 0.009(7) 0.012(6) 0.013(5)
C23B 0.036(11) 0.029(7) 0.043(10) 0.010(8) 0.014(9) 0.015(7)
C24 0.039(7) 0.024(3) 0.040(7) 0.005(4) 0.011(6) 0.015(4)
C25 0.033(7) 0.031(4) 0.024(6) 0.001(4) 0.008(5) 0.007(4)
Ni3 0.0259(14) 0.0281(6) 0.0164(13) 0.0026(8) 0.0087(14) 0.0087(9)
O9 0.0331(16) 0.0332(14) 0.0332(15) 0.0031(10) 0.0102(9) 0.0088(10)
O10 0.050(3) 0.052(2) 0.050(2) 0.0057(19) 0.0151(17) 0.0133(18)
N13 0.0405(19) 0.0403(17) 0.0409(18) 0.0028(11) 0.0127(10) 0.0103(11)
O11 0.044(8) 0.045(4) 0.051(7) 0.020(5) 0.010(7) 0.006(5)
O12 0.056(10) 0.054(5) 0.066(9) -0.002(6) 0.019(8) 0.024(6)
N14 0.035(6) 0.043(4) 0.031(5) 0.006(4) 0.001(5) 0.010(4)
N15 0.037(5) 0.038(3) 0.023(4) 0.004(3) 0.008(4) 0.012(3)
C35 0.032(5) 0.037(3) 0.019(5) 0.001(3) 0.006(4) 0.007(3)
C34 0.026(5) 0.039(3) 0.020(5) 0.001(3) 0.009(4) 0.011(4)
C33 0.023(5) 0.046(4) 0.023(5) 0.007(4) 0.012(4) 0.014(4)
C32 0.031(5) 0.042(4) 0.027(5) 0.007(4) 0.011(4) 0.015(4)
C31 0.037(5) 0.041(4) 0.024(5) 0.000(4) 0.006(4) 0.014(4)
N16 0.020(6) 0.031(3) 0.024(6) 0.001(4) 0.013(5) 0.006(4)
N17 0.026(6) 0.027(3) 0.026(5) 0.007(4) 0.009(5) 0.006(4)
N18 0.031(6) 0.034(3) 0.024(6) 0.011(4) 0.004(6) 0.005(4)
C45 0.042(7) 0.034(4) 0.033(7) 0.010(4) 0.003(6) 0.001(5)
C44 0.041(7) 0.029(3) 0.040(7) 0.006(4) 0.001(7) 0.001(5)
C43 0.036(7) 0.039(4) 0.030(7) 0.006(5) 0.002(7) 0.000(5)
C42 0.034(7) 0.039(4) 0.032(7) 0.005(5) 0.002(7) 0.009(5)
C41 0.027(7) 0.032(3) 0.030(6) 0.006(4) 0.001(6) 0.002(4)
C36 0.041(7) 0.037(4) 0.021(6) -0.002(4) 0.007(6) 0.003(4)
C37 0.041(7) 0.024(4) 0.033(7) -0.004(4) 0.012(6) 0.011(4)
C38 0.049(8) 0.024(3) 0.039(7) 0.001(5) 0.018(6) 0.017(4)
C39 0.044(7) 0.028(4) 0.032(6) 0.009(4) 0.014(6) 0.009(4)
C40 0.032(6) 0.030(4) 0.021(6) 0.003(4) 0.008(5) 0.013(4)

loop_
_atom_type_symbol
_atom_type_description
_atom_type_scat_dispersion_real
_atom_type_scat_dispersion_imag
_atom_type_scat_source
C C -0.0001 0.0005 'International Tables Vol C Tables 4.2.6.8 and 6.1.1.4'
H H 0.0000 0.0000 'International Tables Vol C Tables 4.2.6.8 and 6.1.1.4'
N N 0.0004 0.0010 'International Tables Vol C Tables 4.2.6.8 and 6.1.1.4'
Ni Ni 0.2278 0.4037 'International Tables Vol C Tables 4.2.6.8 and 6.1.1.4'
O O 0.0016 0.0018 'International Tables Vol C Tables 4.2.6.8 and 6.1.1.4'

loop_
_geom_angle_atom_site_label_1
_geom_angle_atom_site_label_2
_geom_angle_atom_site_label_3
_geom_angle
_geom_angle_site_symmetry_1
_geom_angle_site_symmetry_3
_geom_angle_publ_flag
O3 Ni1 O2A 159.3(3) . . ?
O3 Ni1 O2B 154.9(8) . . ?
O3 Ni1 N6 83.1(3) . . ?
O3 Ni1 N3 86.8(3) . . ?
N6 Ni1 O2A 82.0(3) . . ?
N6 Ni1 O2B 113.5(11) . . ?
N6 Ni1 N3 107.6(2) . . ?
N5 Ni1 O2A 100.0(5) . . ?
N5 Ni1 O2B 74.4(10) . . ?
N5 Ni1 O3 91.3(5) . . ?
N5 Ni1 N6 79.5(2) . . ?
N5 Ni1 N3 172.3(2) . . ?
N4 Ni1 O2A 104.4(4) . . ?
N4 Ni1 O2B 68.5(11) . . ?
N4 Ni1 O3 92.3(5) . . ?
N4 Ni1 N6 170.8(2) . . ?
N4 Ni1 N5 92.8(3) . . ?
N4 Ni1 N3 79.9(3) . . ?
N3 Ni1 O2A 84.1(4) . . ?
N3 Ni1 O2B 104.6(10) . . ?
N1A O2A Ni1 101.9(9) . . ?
O2A N1A O1A 151.4(17) . . ?
N1B O2B Ni1 97(3) . . ?
O1B N1B O2B 157(6) . . ?
N2 O3 Ni1 121.4(10) . . ?
O4 N2 O3 117.2(11) . . ?
C11 N6 Ni1 110.5(2) . . ?
C11 N6 C15 120.0 . . ?
C15 N6 Ni1 129.4(2) . . ?
N6 C11 C10 115.0(5) . . ?
C12 C11 N6 120.0 . . ?
C12 C11 C10 124.4(4) . . ?
C11 C12 H12 120.0 . . ?
C11 C12 C13 120.0 . . ?
C13 C12 H12 120.0 . . ?
C12 C13 H13 120.0 . . ?
C14 C13 C12 120.0 . . ?
C14 C13 H13 120.0 . . ?
C13 C14 H14 120.0 . . ?
C13 C14 C15 120.0 . . ?
C15 C14 H14 120.0 . . ?
N6 C15 H15 120.0 . . ?
C14 C15 N6 120.0 . . ?
C14 C15 H15 120.0 . . ?
C10 N5 Ni1 115.3(7) . . ?
C10 N5 C9 117.1(10) . . ?
C9 N5 Ni1 127.5(4) . . ?
C7 N4 Ni1 125.6(7) . . ?
C6 N4 Ni1 114.0(7) . . ?
C6 N4 C7 120.2(6) . . ?
C1 N3 Ni1 131.0(2) . . ?
C1 N3 C5 120.0 . . ?
C5 N3 Ni1 108.7(2) . . ?
N3 C1 H1 120.0 . . ?
C2 C1 N3 120.0 . . ?
C2 C1 H1 120.0 . . ?
C1 C2 H2 120.0 . . ?
C3 C2 C1 120.0 . . ?
C3 C2 H2 120.0 . . ?
C2 C3 H3 120.0 . . ?
C2 C3 C4 120.0 . . ?
C4 C3 H3 120.0 . . ?
C3 C4 H4 120.0 . . ?
C5 C4 C3 120.0 . . ?
C5 C4 H4 120.0 . . ?
N3 C5 C6 116.5(5) . . ?
C4 C5 N3 120.0 . . ?
C4 C5 C6 123.5(5) . . ?
C11 C10 H10 120.6 . . ?
N5 C10 C11 118.8(9) . . ?
N5 C10 H10 120.6 . . ?
N5 C9 H9A 110.2 . . ?
N5 C9 H9B 110.2 . . ?
N5 C9 C8 107.8(13) . . ?
H9A C9 H9B 108.5 . . ?
C8 C9 H9A 110.2 . . ?
C8 C9 H9B 110.2 . . ?
C9 C8 H8A 108.9 . . ?
C9 C8 H8B 108.9 . . ?
H8A C8 H8B 107.7 . . ?
C7 C8 C9 113.3(11) . . ?
C7 C8 H8A 108.9 . . ?
C7 C8 H8B 108.9 . . ?
N4 C7 C8 110.3(9) . . ?
N4 C7 H7A 109.6 . . ?
N4 C7 H7B 109.6 . . ?
C8 C7 H7A 109.6 . . ?
C8 C7 H7B 109.6 . . ?
H7A C7 H7B 108.1 . . ?
N4 C6 C5 119.7(5) . . ?
N4 C6 H6 120.2 . . ?
C5 C6 H6 120.2 . . ?
O5 Ni2 O7 170.3(4) . . ?
O5 Ni2 N9 88.0(3) . . ?
O5 Ni2 N12 86.9(3) . . ?
O7 Ni2 N9 86.4(4) . . ?
O7 Ni2 N12 87.4(3) . . ?
N10 Ni2 O5 93.5(4) . . ?
N10 Ni2 O7 93.3(4) . . ?
N10 Ni2 N9 79.9(3) . . ?
N10 Ni2 N12 171.6(3) . . ?
N11 Ni2 O5 93.2(5) . . ?
N11 Ni2 O7 93.5(5) . . ?
N11 Ni2 N9 171.93(19) . . ?
N11 Ni2 N10 92.1(3) . . ?
N11 Ni2 N12 79.5(2) . . ?
N12 Ni2 N9 108.54(18) . . ?
N7 O5 Ni2 118.9(11) . . ?
O6 N7 O5 119.4(13) . . ?
N8 O7 Ni2 115.7(9) . . ?
O7 N8 O8 118.2(10) . . ?
C16 N9 Ni2 130.97(19) . . ?
C16 N9 C20 120.0 . . ?
C20 N9 Ni2 108.47(18) . . ?
N9 C16 H16 120.0 . . ?
C17 C16 N9 120.0 . . ?
C17 C16 H16 120.0 . . ?
C16 C17 H17 120.0 . . ?
C16 C17 C18 120.0 . . ?
C18 C17 H17 120.0 . . ?
C17 C18 H18 120.0 . . ?
C19 C18 C17 120.0 . . ?
C19 C18 H18 120.0 . . ?
C18 C19 H19 120.0 . . ?
C18 C19 C20 120.0 . . ?
C20 C19 H19 120.0 . . ?
N9 C20 C21 117.1(4) . . ?
C19 C20 N9 120.0 . . ?
C19 C20 C21 122.9(4) . . ?
C21 N10 Ni2 114.7(7) . . ?
C21 N10 C22 118.9(6) . . ?
C22 N10 Ni2 126.2(6) . . ?
C24 N11 Ni2 127.3(5) . . ?
C25 N11 Ni2 115.6(7) . . ?
C25 N11 C24 117.0(10) . . ?
C26 N12 Ni2 109.4(2) . . ?
C26 N12 C30 120.0 . . ?
C30 N12 Ni2 130.1(2) . . ?
N12 C26 C25 115.9(6) . . ?
C27 C26 N12 120.0 . . ?
C27 C26 C25 123.7(5) . . ?
C26 C27 H27 120.0 . . ?
C28 C27 C26 120.0 . . ?
C28 C27 H27 120.0 . . ?
C27 C28 H28 120.0 . . ?
C27 C28 C29 120.0 . . ?
C29 C28 H28 120.0 . . ?
C28 C29 H29 120.0 . . ?
C30 C29 C28 120.0 . . ?
C30 C29 H29 120.0 . . ?
N12 C30 H30 120.0 . . ?
C29 C30 N12 120.0 . . ?
C29 C30 H30 120.0 . . ?
C20 C21 H21 120.4 . . ?
N10 C21 C20 119.2(5) . . ?
N10 C21 H21 120.4 . . ?
N10 C22 H22A 108.9 . . ?
N10 C22 H22B 108.9 . . ?
N10 C22 H22C 109.3 . . ?
N10 C22 H22D 109.3 . . ?
N10 C22 C23B 111.7(12) . . ?
H22A C22 H22B 107.8 . . ?
H22C C22 H22D 107.9 . . ?
C23A C22 N10 113.2(8) . . ?
C23A C22 H22A 108.9 . . ?
C23A C22 H22B 108.9 . . ?
C23B C22 H22C 109.3 . . ?
C23B C22 H22D 109.3 . . ?
C22 C23A H23A 106.6 . . ?
C22 C23A H23B 106.6 . . ?
C22 C23A C24 123(3) . . ?
H23A C23A H23B 106.5 . . ?
C24 C23A H23A 106.6 . . ?
C24 C23A H23B 106.6 . . ?
C22 C23B H23C 107.6 . . ?
C22 C23B H23D 107.6 . . ?
C22 C23B C24 119.0(18) . . ?
H23C C23B H23D 107.0 . . ?
C24 C23B H23C 107.6 . . ?
C24 C23B H23D 107.6 . . ?
N11 C24 C23A 109.8(9) . . ?
N11 C24 C23B 111.0(16) . . ?
N11 C24 H24A 109.7 . . ?
N11 C24 H24B 109.7 . . ?
N11 C24 H24C 109.4 . . ?
N11 C24 H24D 109.4 . . ?
C23A C24 H24A 109.7 . . ?
C23A C24 H24B 109.7 . . ?
C23B C24 H24C 109.4 . . ?
C23B C24 H24D 109.4 . . ?
H24A C24 H24B 108.2 . . ?
H24C C24 H24D 108.0 . . ?
N11 C25 C26 118.0(11) . . ?
N11 C25 H25 121.0 . . ?
C26 C25 H25 121.0 . . ?
O9 Ni3 N14 178.1(6) . . ?
O9 Ni3 N15 86.5(3) . . ?
O9 Ni3 N18 83.0(4) . . ?
N14 Ni3 N15 93.3(3) . . ?
N14 Ni3 N18 95.3(5) . . ?
N16 Ni3 O9 92.4(5) . . ?
N16 Ni3 N14 89.4(6) . . ?
N16 Ni3 N15 79.5(2) . . ?
N16 Ni3 N17 92.8(3) . . ?
N16 Ni3 N18 171.3(4) . . ?
N17 Ni3 O9 91.9(4) . . ?
N17 Ni3 N14 88.6(4) . . ?
N17 Ni3 N15 172.1(4) . . ?
N17 Ni3 N18 80.0(3) . . ?
N18 Ni3 N15 107.5(2) . . ?
N13 O9 Ni3 118.7(8) . . ?
O10 N13 O9 116.8(11) . . ?
O11 N14 Ni3 116.9(14) . . ?
O12 N14 Ni3 125.1(6) . . ?
O12 N14 O11 117.6(15) . . ?
C35 N15 Ni3 109.4(3) . . ?
C35 N15 C31 120.0 . . ?
C31 N15 Ni3 130.1(3) . . ?
N15 C35 C34 120.0 . . ?
N15 C35 C36 115.8(7) . . ?
C34 C35 C36 123.9(6) . . ?
C35 C34 H34 120.0 . . ?
C33 C34 C35 120.0 . . ?
C33 C34 H34 120.0 . . ?
C34 C33 H33 120.0 . . ?
C34 C33 C32 120.0 . . ?
C32 C33 H33 120.0 . . ?
C33 C32 H32 120.0 . . ?
C33 C32 C31 120.0 . . ?
C31 C32 H32 120.0 . . ?
N15 C31 H31 120.0 . . ?
C32 C31 N15 120.0 . . ?
C32 C31 H31 120.0 . . ?
C36 N16 Ni3 115.9(8) . . ?
C36 N16 C37 118.1(13) . . ?
C37 N16 Ni3 125.9(6) . . ?
C39 N17 Ni3 126.0(6) . . ?
C40 N17 Ni3 114.7(7) . . ?
C40 N17 C39 119.3(6) . . ?
C45 N18 Ni3 130.6(2) . . ?
C45 N18 C41 120.0 . . ?
C41 N18 Ni3 109.34(19) . . ?
N18 C45 H45 120.0 . . ?
N18 C45 C44 120.0 . . ?
C44 C45 H45 120.0 . . ?
C45 C44 H44 120.0 . . ?
C43 C44 C45 120.0 . . ?
C43 C44 H44 120.0 . . ?
C44 C43 H43 120.0 . . ?
C44 C43 C42 120.0 . . ?
C42 C43 H43 120.0 . . ?
C43 C42 H42 120.0 . . ?
C43 C42 C41 120.0 . . ?
C41 C42 H42 120.0 . . ?
N18 C41 C40 116.8(4) . . ?
C42 C41 N18 120.0 . . ?
C42 C41 C40 123.2(4) . . ?
C35 C36 H36 121.3 . . ?
N16 C36 C35 117.3(14) . . ?
N16 C36 H36 121.3 . . ?
N16 C37 H37A 109.5 . . ?
N16 C37 H37B 109.5 . . ?
N16 C37 C38 110.9(6) . . ?
H37A C37 H37B 108.1 . . ?
C38 C37 H37A 109.5 . . ?
C38 C37 H37B 109.5 . . ?
C37 C38 H38A 108.2 . . ?
C37 C38 H38B 108.2 . . ?
H38A C38 H38B 107.4 . . ?
C39 C38 C37 116.2(17) . . ?
C39 C38 H38A 108.2 . . ?
C39 C38 H38B 108.2 . . ?
N17 C39 C38 113.0(7) . . ?
N17 C39 H39A 109.0 . . ?
N17 C39 H39B 109.0 . . ?
C38 C39 H39A 109.0 . . ?
C38 C39 H39B 109.0 . . ?
H39A C39 H39B 107.8 . . ?
N17 C40 C41 119.1(5) . . ?
N17 C40 H40 120.5 . . ?
C41 C40 H40 120.5 . . ?

loop_
_geom_bond_atom_site_label_1
_geom_bond_atom_site_label_2
_geom_bond_distance
_geom_bond_site_symmetry_2
_geom_bond_publ_flag
Ni1 O2A 2.187(15) . ?
Ni1 O2B 2.191(17) . ?
Ni1 O3 2.063(13) . ?
Ni1 N6 2.086(2) . ?
Ni1 N5 2.034(10) . ?
Ni1 N4 2.030(4) . ?
Ni1 N3 2.094(5) . ?
O1A N1A 1.109(8) . ?
O2A N1A 1.097(9) . ?
O1B N1B 1.10(2) . ?
O2B N1B 1.13(2) . ?
O3 N2 1.286(13) . ?
O4 N2 1.15(3) . ?
N6 C11 1.3900 . ?
N6 C15 1.3900 . ?
C11 C12 1.3900 . ?
C11 C10 1.424(9) . ?
C12 H12 0.9300 . ?
C12 C13 1.3900 . ?
C13 H13 0.9300 . ?
C13 C14 1.3900 . ?
C14 H14 0.9300 . ?
C14 C15 1.3900 . ?
C15 H15 0.9300 . ?
N5 C10 1.267(8) . ?
N5 C9 1.498(12) . ?
N4 C7 1.467(15) . ?
N4 C6 1.260(17) . ?
N3 C1 1.3900 . ?
N3 C5 1.3900 . ?
C1 H1 0.9300 . ?
C1 C2 1.3900 . ?
C2 H2 0.9300 . ?
C2 C3 1.3900 . ?
C3 H3 0.9300 . ?
C3 C4 1.3900 . ?
C4 H4 0.9300 . ?
C4 C5 1.3900 . ?
C5 C6 1.401(12) . ?
C10 H10 0.9300 . ?
C9 H9A 0.9700 . ?
C9 H9B 0.9700 . ?
C9 C8 1.572(18) . ?
C8 H8A 0.9700 . ?
C8 H8B 0.9700 . ?
C8 C7 1.530(10) . ?
C7 H7A 0.9700 . ?
C7 H7B 0.9700 . ?
C6 H6 0.9300 . ?
Ni2 O5 2.041(14) . ?
Ni2 O7 2.069(16) . ?
Ni2 N9 2.103(5) . ?
Ni2 N10 2.037(4) . ?
Ni2 N11 2.019(10) . ?
Ni2 N12 2.098(2) . ?
O5 N7 1.270(9) . ?
O6 N7 1.12(2) . ?
O7 N8 1.21(3) . ?
O8 N8 1.26(3) . ?
N9 C16 1.3900 . ?
N9 C20 1.3900 . ?
C16 H16 0.9300 . ?
C16 C17 1.3900 . ?
C17 H17 0.9300 . ?
C17 C18 1.3900 . ?
C18 H18 0.9300 . ?
C18 C19 1.3900 . ?
C19 H19 0.9300 . ?
C19 C20 1.3900 . ?
C20 C21 1.409(12) . ?
N10 C21 1.255(14) . ?
N10 C22 1.459(15) . ?
N11 C24 1.483(12) . ?
N11 C25 1.280(9) . ?
N12 C26 1.3900 . ?
N12 C30 1.3900 . ?
C26 C27 1.3900 . ?
C26 C25 1.415(10) . ?
C27 H27 0.9300 . ?
C27 C28 1.3900 . ?
C28 H28 0.9300 . ?
C28 C29 1.3900 . ?
C29 H29 0.9300 . ?
C29 C30 1.3900 . ?
C30 H30 0.9300 . ?
C21 H21 0.9300 . ?
C22 H22A 0.9700 . ?
C22 H22B 0.9700 . ?
C22 H22C 0.9700 . ?
C22 H22D 0.9700 . ?
C22 C23A 1.42(4) . ?
C22 C23B 1.475(16) . ?
C23A H23A 0.9700 . ?
C23A H23B 0.9700 . ?
C23A C24 1.488(17) . ?
C23B H23C 0.9700 . ?
C23B H23D 0.9700 . ?
C23B C24 1.49(3) . ?
C24 H24A 0.9700 . ?
C24 H24B 0.9700 . ?
C24 H24C 0.9700 . ?
C24 H24D 0.9700 . ?
C25 H25 0.9300 . ?
Ni3 O9 2.058(15) . ?
Ni3 N14 2.065(17) . ?
Ni3 N15 2.087(2) . ?
Ni3 N16 2.021(12) . ?
Ni3 N17 2.041(5) . ?
Ni3 N18 2.079(5) . ?
O9 N13 1.25(3) . ?
O10 N13 1.23(3) . ?
O11 N14 1.264(9) . ?
O12 N14 1.25(3) . ?
N15 C35 1.3900 . ?
N15 C31 1.3900 . ?
C35 C34 1.3900 . ?
C35 C36 1.435(13) . ?
C34 H34 0.9300 . ?
C34 C33 1.3900 . ?
C33 H33 0.9300 . ?
C33 C32 1.3900 . ?
C32 H32 0.9300 . ?
C32 C31 1.3900 . ?
C31 H31 0.9300 . ?
N16 C36 1.268(10) . ?
N16 C37 1.466(13) . ?
N17 C39 1.457(16) . ?
N17 C40 1.251(14) . ?
N18 C45 1.3900 . ?
N18 C41 1.3900 . ?
C45 H45 0.9300 . ?
C45 C44 1.3900 . ?
C44 H44 0.9300 . ?
C44 C43 1.3900 . ?
C43 H43 0.9300 . ?
C43 C42 1.3900 . ?
C42 H42 0.9300 . ?
C42 C41 1.3900 . ?
C41 C40 1.408(13) . ?
C36 H36 0.9300 . ?
C37 H37A 0.9700 . ?
C37 H37B 0.9700 . ?
C37 C38 1.525(12) . ?
C38 H38A 0.9700 . ?
C38 H38B 0.9700 . ?
C38 C39 1.50(3) . ?
C39 H39A 0.9700 . ?
C39 H39B 0.9700 . ?
C40 H40 0.9300 . ?

loop_
_geom_torsion_atom_site_label_1
_geom_torsion_atom_site_label_2
_geom_torsion_atom_site_label_3
_geom_torsion_atom_site_label_4
_geom_torsion
_geom_torsion_site_symmetry_1
_geom_torsion_site_symmetry_2
_geom_torsion_site_symmetry_3
_geom_torsion_site_symmetry_4
_geom_torsion_publ_flag
Ni1 O2A N1A O1A 33(3) . . . . ?
Ni1 O2B N1B O1B 95(15) . . . . ?
Ni1 O3 N2 O4 176.4(13) . . . . ?
Ni1 N6 C11 C12 177.8(5) . . . . ?
Ni1 N6 C11 C10 -10.6(9) . . . . ?
Ni1 N6 C15 C14 -177.3(6) . . . . ?
Ni1 N5 C10 C11 -2(2) . . . . ?
Ni1 N5 C9 C8 -34.3(17) . . . . ?
Ni1 N4 C7 C8 39(2) . . . . ?
Ni1 N4 C6 C5 8.4(19) . . . . ?
Ni1 N3 C1 C2 -172.2(6) . . . . ?
Ni1 N3 C5 C4 173.8(5) . . . . ?
Ni1 N3 C5 C6 -7.8(9) . . . . ?
N6 C11 C12 C13 0.0 . . . . ?
N6 C11 C10 N5 9(2) . . . . ?
C11 N6 C15 C14 0.0 . . . . ?
C11 C12 C13 C14 0.0 . . . . ?
C12 C11 C10 N5 -179.8(12) . . . . ?
C12 C13 C14 C15 0.0 . . . . ?
C13 C14 C15 N6 0.0 . . . . ?
C15 N6 C11 C12 0.0 . . . . ?
C15 N6 C11 C10 171.6(10) . . . . ?
N5 C9 C8 C7 71.0(16) . . . . ?
N3 C1 C2 C3 0.0 . . . . ?
N3 C5 C6 N4 0.0(19) . . . . ?
C1 N3 C5 C4 0.0 . . . . ?
C1 N3 C5 C6 178.4(10) . . . . ?
C1 C2 C3 C4 0.0 . . . . ?
C2 C3 C4 C5 0.0 . . . . ?
C3 C4 C5 N3 0.0 . . . . ?
C3 C4 C5 C6 -178.3(11) . . . . ?
C4 C5 C6 N4 178.3(11) . . . . ?
C5 N3 C1 C2 0.0 . . . . ?
C10 C11 C12 C13 -170.7(12) . . . . ?
C10 N5 C9 C8 149.6(14) . . . . ?
C9 N5 C10 C11 174.3(14) . . . . ?
C9 C8 C7 N4 -75(2) . . . . ?
C7 N4 C6 C5 -175.8(14) . . . . ?
C6 N4 C7 C8 -136.4(15) . . . . ?
Ni2 O5 N7 O6 175.9(11) . . . . ?
Ni2 O7 N8 O8 179.1(5) . . . . ?
Ni2 N9 C16 C17 -170.4(5) . . . . ?
Ni2 N9 C20 C19 172.4(4) . . . . ?
Ni2 N9 C20 C21 -7.1(9) . . . . ?
Ni2 N10 C21 C20 4.2(18) . . . . ?
Ni2 N10 C22 C23A -25(2) . . . . ?
Ni2 N10 C22 C23B 30(3) . . . . ?
Ni2 N11 C24 C23A 28(3) . . . . ?
Ni2 N11 C24 C23B -25(2) . . . . ?
Ni2 N11 C25 C26 0(2) . . . . ?
Ni2 N12 C26 C27 173.0(4) . . . . ?
Ni2 N12 C26 C25 -13.3(9) . . . . ?
Ni2 N12 C30 C29 -171.4(5) . . . . ?
N9 C16 C17 C18 0.0 . . . . ?
N9 C20 C21 N10 2.3(18) . . . . ?
C16 N9 C20 C19 0.0 . . . . ?
C16 N9 C20 C21 -179.4(10) . . . . ?
C16 C17 C18 C19 0.0 . . . . ?
C17 C18 C19 C20 0.0 . . . . ?
C18 C19 C20 N9 0.0 . . . . ?
C18 C19 C20 C21 179.4(10) . . . . ?
C19 C20 C21 N10 -177.1(11) . . . . ?
C20 N9 C16 C17 0.0 . . . . ?
N10 C22 C23A C24 63.3(18) . . . . ?
N10 C22 C23B C24 -68(3) . . . . ?
N12 C26 C27 C28 0.0 . . . . ?
N12 C26 C25 N11 9.3(19) . . . . ?
C26 N12 C30 C29 0.0 . . . . ?
C26 C27 C28 C29 0.0 . . . . ?
C27 C26 C25 N11 -177.3(12) . . . . ?
C27 C28 C29 C30 0.0 . . . . ?
C28 C29 C30 N12 0.0 . . . . ?
C30 N12 C26 C27 0.0 . . . . ?
C30 N12 C26 C25 173.7(10) . . . . ?
C21 N10 C22 C23A 160.8(19) . . . . ?
C21 N10 C22 C23B -145(2) . . . . ?
C22 N10 C21 C20 179.3(14) . . . . ?
C22 C23A C24 N11 -64.2(19) . . . . ?
C22 C23B C24 N11 65(3) . . . . ?
C24 N11 C25 C26 177.1(14) . . . . ?
C25 N11 C24 C23A -149(2) . . . . ?
C25 N11 C24 C23B 159.1(18) . . . . ?
C25 C26 C27 C28 -173.2(11) . . . . ?
Ni3 O9 N13 O10 178.2(4) . . . . ?
Ni3 N15 C35 C34 173.2(4) . . . . ?
Ni3 N15 C35 C36 -13.3(8) . . . . ?
Ni3 N15 C31 C32 -171.6(5) . . . . ?
Ni3 N16 C36 C35 6.8(19) . . . . ?
Ni3 N16 C37 C38 37(2) . . . . ?
Ni3 N17 C39 C38 -30.4(17) . . . . ?
Ni3 N17 C40 C41 3.0(19) . . . . ?
Ni3 N18 C45 C44 -177.6(5) . . . . ?
Ni3 N18 C41 C42 178.1(4) . . . . ?
Ni3 N18 C41 C40 -2.0(9) . . . . ?
N15 C35 C34 C33 0.0 . . . . ?
N15 C35 C36 N16 5.0(17) . . . . ?
C35 N15 C31 C32 0.0 . . . . ?
C35 C34 C33 C32 0.0 . . . . ?
C34 C35 C36 N16 178.3(10) . . . . ?
C34 C33 C32 C31 0.0 . . . . ?
C33 C32 C31 N15 0.0 . . . . ?
C31 N15 C35 C34 0.0 . . . . ?
C31 N15 C35 C36 173.6(9) . . . . ?
N16 C37 C38 C39 -69.0(15) . . . . ?
N18 C45 C44 C43 0.0 . . . . ?
N18 C41 C40 N17 -0.6(18) . . . . ?
C45 N18 C41 C42 0.0 . . . . ?
C45 N18 C41 C40 179.9(10) . . . . ?
C45 C44 C43 C42 0.0 . . . . ?
C44 C43 C42 C41 0.0 . . . . ?
C43 C42 C41 N18 0.0 . . . . ?
C43 C42 C41 C40 -179.9(10) . . . . ?
C42 C41 C40 N17 179.3(11) . . . . ?
C41 N18 C45 C44 0.0 . . . . ?
C36 C35 C34 C33 -173.0(10) . . . . ?
C36 N16 C37 C38 -138.1(16) . . . . ?
C37 N16 C36 C35 -177.2(13) . . . . ?
C37 C38 C39 N17 65.6(11) . . . . ?
C39 N17 C40 C41 -179.4(13) . . . . ?
C40 N17 C39 C38 152.3(14) . . . . ?
